data_7011415
loop_
_publ_author_name
'Yeh, Chen-Yu'
'Chou, Chung-Hsien'
'Pan, Kun-Chih'
'Wang, Chih-Chieh'
'Lee, Gene-Hsiang'
'Su, Y. Oliver'
'Peng, Shie-Ming'

_publ_section_title
;
 Linear pentacobalt complexes: synthesis, structures, and physical
 properties of neutral and one-electron oxidation compounds
;
_journal_issue 13
_journal_name_full 'Journal of the Chemical Society, Dalton Transactions'
_journal_page_first 2670
_journal_paper_doi 10.1039/b111462j
_journal_year 2002
_chemical_formula_sum 'C66 H56 Cl8 Co5 N20 O'
_chemical_formula_weight 1723.56
_chemical_name_systematic
; 
? 
;
_space_group_IT_number 15
_symmetry_cell_setting monoclinic
_symmetry_space_group_name_Hall '-C 2yc'
_symmetry_space_group_name_H-M 'C 1 2/c 1'
_atom_sites_solution_hydrogens geom
_atom_sites_solution_primary direct
_atom_sites_solution_secondary difmap
_audit_creation_method SHELXL-97
_cell_angle_alpha 90.00
_cell_angle_beta 99.4304(8)
_cell_angle_gamma 90.00
_cell_formula_units_Z 4
_cell_length_a 27.5435(5)
_cell_length_b 13.7477(3)
_cell_length_c 18.6694(4)
_cell_measurement_reflns_used all
_cell_measurement_temperature 150(1)
_cell_measurement_theta_max 27.50
_cell_measurement_theta_min 1.89
_cell_volume 6973.8(2)
_computing_cell_refinement DENZO-SMN
_computing_data_collection 'NONIUS COLLECT'
_computing_data_reduction DENZO-SMN
_computing_molecular_graphics SHELXTL
_computing_publication_material SHELXTL
_computing_structure_refinement 'SHELXL-97 (Sheldrick, 1997)'
_computing_structure_solution 'SHELXS-97 (Sheldrick, 1990)'
_diffrn_ambient_temperature 150(1)
_diffrn_measured_fraction_theta_full 0.995
_diffrn_measured_fraction_theta_max 0.995
_diffrn_measurement_device_type 'NONIUS KappaCCD'
_diffrn_measurement_method 'phi and omega scans'
_diffrn_radiation_monochromator graphite
_diffrn_radiation_source 'fine-focus sealed tube'
_diffrn_radiation_type MoK\a
_diffrn_radiation_wavelength 0.71073
_diffrn_reflns_av_R_equivalents 0.0719
_diffrn_reflns_av_sigmaI/netI 0.0547
_diffrn_reflns_limit_h_max 35
_diffrn_reflns_limit_h_min -35
_diffrn_reflns_limit_k_max 17
_diffrn_reflns_limit_k_min -17
_diffrn_reflns_limit_l_max 24
_diffrn_reflns_limit_l_min -24
_diffrn_reflns_number 38777
_diffrn_reflns_theta_full 27.50
_diffrn_reflns_theta_max 27.50
_diffrn_reflns_theta_min 1.93
_diffrn_standards_decay_% 0
_exptl_absorpt_coefficient_mu 1.531
_exptl_absorpt_correction_T_max 0.829
_exptl_absorpt_correction_T_min 0.506
_exptl_absorpt_correction_type multi-scan
_exptl_crystal_colour black
_exptl_crystal_density_diffrn 1.642
_exptl_crystal_density_meas ?
_exptl_crystal_density_method 'not measured'
_exptl_crystal_description plate
_exptl_crystal_F_000 3484
_exptl_crystal_size_max 0.50
_exptl_crystal_size_mid 0.40
_exptl_crystal_size_min 0.15
_refine_diff_density_max 1.502
_refine_diff_density_min -1.594
_refine_diff_density_rms 0.311
_refine_ls_extinction_coef 0.0023(3)
_refine_ls_extinction_expression Fc^*^=kFc[1+0.001xFc^2^\l^3^/sin(2\q)]^-1/4^
_refine_ls_extinction_method SHELXL
_refine_ls_goodness_of_fit_ref 1.030
_refine_ls_hydrogen_treatment mixed
_refine_ls_matrix_type full
_refine_ls_number_parameters 475
_refine_ls_number_reflns 7956
_refine_ls_number_restraints 0
_refine_ls_restrained_S_all 1.030
_refine_ls_R_factor_all 0.1220
_refine_ls_R_factor_gt 0.0807
_refine_ls_shift/su_max 0.018
_refine_ls_shift/su_mean 0.001
_refine_ls_structure_factor_coef Fsqd
_refine_ls_weighting_details 'calc w=1/[\s^2^(Fo^2^)+(0.1447P)^2^+65.4435P] where P=(Fo^2^+2Fc^2^)/3'
_refine_ls_weighting_scheme calc
_refine_ls_wR_factor_gt 0.2309
_refine_ls_wR_factor_ref 0.2671
_reflns_number_gt 5202
_reflns_number_total 7956
_reflns_threshold_expression >2sigma(I)
_cod_data_source_file b111462j.txt
_cod_data_source_block '[Co5(tpda)4Cl2]'
_cod_depositor_comments
;
The following automatic conversions were performed:
'_symmetry_cell_setting' value 'Monoclinic' changed to 'monoclinic'
according to '/home/saulius/struct/CIF-dictionaries/cif_core.dic'
dictionary named 'cif_core.dic' version 2.4.1 from 2010-06-29.

Automatic conversion script
Id: cif_fix_enum 1527 2010-12-29 10:47:43Z saulius 

The following automatic conversions were performed:

'_exptl_crystal_density_meas' value 'not_measured' was changed to '?'
- the value is perceived as not measured.

Automatic conversion script
Id: cif_fix_values 3008 2015-01-20 13:52:24Z robertas 
;
_cod_original_sg_symbol_H-M C2/c
_cod_database_code 7011415

loop_
_symmetry_equiv_pos_as_xyz
'x, y, z'
'-x, y, -z+1/2'
'x+1/2, y+1/2, z'
'-x+1/2, y+1/2, -z+1/2'
'-x, -y, -z'
'x, -y, z-1/2'
'-x+1/2, -y+1/2, -z'
'x+1/2, -y+1/2, z-1/2'

loop_
_atom_site_label
_atom_site_type_symbol
_atom_site_fract_x
_atom_site_fract_y
_atom_site_fract_z
_atom_site_U_iso_or_equiv
_atom_site_adp_type
_atom_site_occupancy
_atom_site_symmetry_multiplicity
_atom_site_calc_flag
_atom_site_refinement_flags
_atom_site_disorder_assembly
_atom_site_disorder_group
Co1 Co -0.16621(3) 0.63284(5) 0.20604(4) 0.0237(2) Uani 1 1 d . . .
Co2 Co -0.08227(2) 0.62964(5) 0.22951(3) 0.0196(2) Uani 1 1 d . . .
Co3 Co 0.0000 0.62969(6) 0.2500 0.0179(3) Uani 1 2 d S . .
Cl1 Cl -0.25613(5) 0.63925(11) 0.18195(8) 0.0343(4) Uani 1 1 d . . .
N1 N -0.15940(16) 0.7768(3) 0.2092(2) 0.0266(10) Uani 1 1 d . . .
N2 N -0.07981(16) 0.7557(3) 0.1876(2) 0.0247(10) Uani 1 1 d . . .
N3 N 0.00127(16) 0.7294(3) 0.1776(2) 0.0227(9) Uani 1 1 d . . .
N4 N 0.08254(16) 0.6882(3) 0.1776(2) 0.0220(9) Uani 1 1 d . . .
N5 N 0.16273(17) 0.6356(3) 0.1871(2) 0.0261(10) Uani 1 1 d . . .
N6 N -0.15884(18) 0.6296(3) 0.1023(3) 0.0277(10) Uani 1 1 d . . .
N7 N -0.07963(16) 0.5724(3) 0.1366(2) 0.0235(9) Uani 1 1 d . . .
N8 N 0.00081(16) 0.5293(3) 0.1779(2) 0.0217(9) Uani 1 1 d . . .
N9 N 0.08210(16) 0.5021(3) 0.2287(2) 0.0240(9) Uani 1 1 d . . .
N10 N 0.16122(16) 0.4891(3) 0.2920(2) 0.0252(10) Uani 1 1 d . . .
C1 C -0.1948(2) 0.8332(5) 0.2298(3) 0.0339(13) Uani 1 1 d . . .
H1A H -0.2249 0.8035 0.2363 0.041 Uiso 1 1 calc R . .
C2 C -0.1893(3) 0.9320(5) 0.2417(4) 0.0412(15) Uani 1 1 d . . .
H2A H -0.2153 0.9695 0.2550 0.049 Uiso 1 1 calc R . .
C3 C -0.1446(3) 0.9759(5) 0.2339(4) 0.0414(15) Uani 1 1 d . . .
H3A H -0.1396 1.0435 0.2426 0.050 Uiso 1 1 calc R . .
C4 C -0.1083(2) 0.9193(4) 0.2136(4) 0.0367(14) Uani 1 1 d . . .
H4A H -0.0776 0.9478 0.2083 0.044 Uiso 1 1 calc R . .
C5 C -0.1160(2) 0.8189(4) 0.2003(3) 0.0282(12) Uani 1 1 d . . .
C6 C -0.0402(2) 0.7838(4) 0.1571(3) 0.0252(11) Uani 1 1 d . . .
C7 C -0.0401(2) 0.8584(4) 0.1059(3) 0.0348(14) Uani 1 1 d . . .
H7A H -0.0692 0.8948 0.0898 0.042 Uiso 1 1 calc R . .
C8 C 0.0024(2) 0.8784(4) 0.0796(3) 0.0366(14) Uani 1 1 d . . .
H8A H 0.0025 0.9290 0.0449 0.044 Uiso 1 1 calc R . .
C9 C 0.0456(2) 0.8257(4) 0.1027(3) 0.0313(13) Uani 1 1 d . . .
H9A H 0.0755 0.8429 0.0867 0.038 Uiso 1 1 calc R . .
C10 C 0.04378(19) 0.7468(4) 0.1500(3) 0.0229(11) Uani 1 1 d . . .
C11 C 0.12186(19) 0.6698(4) 0.1431(3) 0.0233(11) Uani 1 1 d . . .
C12 C 0.1206(2) 0.6767(4) 0.0678(3) 0.0302(12) Uani 1 1 d . . .
H12A H 0.0919 0.7004 0.0375 0.036 Uiso 1 1 calc R . .
C13 C 0.1612(2) 0.6491(5) 0.0377(4) 0.0377(14) Uani 1 1 d . . .
H13A H 0.1610 0.6549 -0.0130 0.045 Uiso 1 1 calc R . .
C14 C 0.2021(2) 0.6126(5) 0.0830(3) 0.0388(15) Uani 1 1 d . . .
H14A H 0.2303 0.5923 0.0635 0.047 Uiso 1 1 calc R . .
C15 C 0.2015(2) 0.6062(5) 0.1559(3) 0.0336(13) Uani 1 1 d . . .
H15A H 0.2295 0.5800 0.1862 0.040 Uiso 1 1 calc R . .
C16 C -0.1956(2) 0.6620(5) 0.0507(3) 0.0403(15) Uani 1 1 d . . .
H16A H -0.2243 0.6880 0.0658 0.048 Uiso 1 1 calc R . .
C17 C -0.1936(3) 0.6594(6) -0.0230(3) 0.0468(17) Uani 1 1 d . . .
H17A H -0.2205 0.6807 -0.0579 0.056 Uiso 1 1 calc R . .
C18 C -0.1509(3) 0.6247(6) -0.0437(4) 0.0466(17) Uani 1 1 d . . .
H18A H -0.1480 0.6224 -0.0936 0.056 Uiso 1 1 calc R . .
C19 C -0.1131(2) 0.5938(5) 0.0071(3) 0.0375(14) Uani 1 1 d . . .
H19A H -0.0838 0.5704 -0.0077 0.045 Uiso 1 1 calc R . .
C20 C -0.1165(2) 0.5960(4) 0.0813(3) 0.0271(12) Uani 1 1 d . . .
C21 C -0.0407(2) 0.5143(4) 0.1290(3) 0.0242(11) Uani 1 1 d . . .
C22 C -0.0425(2) 0.4381(4) 0.0792(3) 0.0338(13) Uani 1 1 d . . .
H22A H -0.0718 0.4252 0.0460 0.041 Uiso 1 1 calc R . .
C23 C -0.0009(2) 0.3817(5) 0.0790(3) 0.0388(15) Uani 1 1 d . . .
H23A H -0.0017 0.3301 0.0450 0.047 Uiso 1 1 calc R . .
C24 C 0.0419(2) 0.3989(4) 0.1275(3) 0.0303(12) Uani 1 1 d . . .
H24A H 0.0706 0.3611 0.1260 0.036 Uiso 1 1 calc R . .
C25 C 0.04191(19) 0.4735(4) 0.1790(3) 0.0230(11) Uani 1 1 d . . .
C26 C 0.1198(2) 0.4425(4) 0.2578(3) 0.0259(11) Uani 1 1 d . . .
C27 C 0.1170(2) 0.3393(4) 0.2601(4) 0.0354(14) Uani 1 1 d . . .
H27A H 0.0881 0.3067 0.2375 0.043 Uiso 1 1 calc R . .
C28 C 0.1565(2) 0.2869(5) 0.2955(4) 0.0426(16) Uani 1 1 d . . .
H28A H 0.1553 0.2179 0.2960 0.051 Uiso 1 1 calc R . .
C29 C 0.1978(2) 0.3346(5) 0.3301(4) 0.0391(15) Uani 1 1 d . . .
H29A H 0.2253 0.2994 0.3545 0.047 Uiso 1 1 calc R . .
C30 C 0.1981(2) 0.4340(5) 0.3282(3) 0.0320(13) Uani 1 1 d . . .
H30A H 0.2260 0.4667 0.3540 0.038 Uiso 1 1 calc R . .
C31 C -0.3276(4) 0.5241(9) 0.0424(7) 0.100(4) Uani 1 1 d . . .
H31A H -0.3020 0.5569 0.0787 0.120 Uiso 1 1 calc R . .
Cl2 Cl -0.31927(15) 0.3954(3) 0.0483(2) 0.1170(12) Uani 1 1 d . . .
Cl3 Cl -0.32042(13) 0.5599(3) -0.0469(2) 0.1272(14) Uani 1 1 d . . .
Cl4 Cl -0.38434(15) 0.5539(4) 0.0588(2) 0.1372(15) Uani 1 1 d . . .
O1 O -0.4612(4) 0.3609(7) -0.2324(6) 0.054(3) Uani 0.50 1 d P . .
C32 C -0.4254(15) 0.3547(15) -0.0978(13) 0.18(2) Uani 0.50 1 d P . .
H32A H -0.4364 0.3471 -0.0519 0.275 Uiso 0.50 1 d PR . .
H32B H -0.4036 0.3022 -0.1047 0.275 Uiso 0.50 1 d PR . .
H32C H -0.4082 0.4154 -0.0983 0.275 Uiso 0.50 1 d PR . .
C33 C -0.4762(9) 0.3508(18) -0.1626(12) 0.075(6) Uani 0.50 1 d P . .
H33A H -0.4937 0.2904 -0.1620 0.090 Uiso 0.50 1 d PR . .
H33B H -0.4982 0.4028 -0.1557 0.090 Uiso 0.50 1 d PR . .
C34 C -0.4991(10) 0.3575(15) -0.2923(14) 0.086(7) Uani 0.50 1 d P . .
H34A H -0.5244 0.4038 -0.2875 0.104 Uiso 0.50 1 d PR . .
H34B H -0.5134 0.2937 -0.2980 0.104 Uiso 0.50 1 d PR . .
C35 C -0.4745(10) 0.3787(15) -0.3536(11) 0.087(7) Uani 0.50 1 d P . .
H35A H -0.4982 0.3779 -0.3975 0.131 Uiso 0.50 1 d PR . .
H35B H -0.4602 0.4423 -0.3466 0.131 Uiso 0.50 1 d PR . .
H35C H -0.4492 0.3318 -0.3570 0.131 Uiso 0.50 1 d PR . .

loop_
_atom_site_aniso_label
_atom_site_aniso_U_11
_atom_site_aniso_U_22
_atom_site_aniso_U_33
_atom_site_aniso_U_23
_atom_site_aniso_U_13
_atom_site_aniso_U_12
Co1 0.0263(4) 0.0256(4) 0.0194(4) 0.0017(3) 0.0047(3) 0.0008(3)
Co2 0.0246(4) 0.0189(4) 0.0158(4) 0.0009(2) 0.0051(3) 0.0008(3)
Co3 0.0249(5) 0.0161(5) 0.0133(5) 0.000 0.0052(4) 0.000
Cl1 0.0278(7) 0.0402(8) 0.0342(8) 0.0022(6) 0.0028(6) -0.0003(6)
N1 0.028(2) 0.030(2) 0.024(2) 0.0024(18) 0.0075(18) 0.005(2)
N2 0.027(2) 0.026(2) 0.021(2) 0.0027(17) 0.0068(18) 0.0036(19)
N3 0.027(2) 0.023(2) 0.019(2) 0.0017(17) 0.0088(17) -0.0027(18)
N4 0.027(2) 0.022(2) 0.019(2) 0.0003(16) 0.0067(17) 0.0009(18)
N5 0.028(2) 0.027(2) 0.023(2) -0.0011(18) 0.0055(19) -0.0004(19)
N6 0.032(2) 0.030(2) 0.021(2) 0.0013(18) 0.0025(19) 0.001(2)
N7 0.028(2) 0.025(2) 0.017(2) 0.0008(17) 0.0037(17) 0.0018(19)
N8 0.027(2) 0.024(2) 0.0162(19) -0.0005(17) 0.0081(17) -0.0012(18)
N9 0.031(2) 0.022(2) 0.020(2) 0.0000(17) 0.0070(18) 0.0014(18)
N10 0.027(2) 0.029(2) 0.021(2) -0.0016(18) 0.0060(18) 0.0008(19)
C1 0.033(3) 0.037(3) 0.034(3) 0.004(3) 0.010(2) 0.005(3)
C2 0.047(4) 0.035(3) 0.044(4) 0.006(3) 0.017(3) 0.013(3)
C3 0.057(4) 0.025(3) 0.046(4) 0.002(3) 0.020(3) 0.010(3)
C4 0.043(4) 0.024(3) 0.047(4) 0.005(3) 0.020(3) 0.002(3)
C5 0.039(3) 0.027(3) 0.020(3) 0.005(2) 0.011(2) 0.007(2)
C6 0.029(3) 0.026(3) 0.021(3) 0.004(2) 0.006(2) 0.002(2)
C7 0.039(3) 0.033(3) 0.034(3) 0.015(2) 0.011(3) 0.011(3)
C8 0.046(4) 0.034(3) 0.034(3) 0.016(3) 0.018(3) 0.005(3)
C9 0.041(3) 0.026(3) 0.031(3) 0.009(2) 0.018(3) 0.003(3)
C10 0.030(3) 0.023(2) 0.017(2) -0.0015(19) 0.006(2) 0.000(2)
C11 0.028(3) 0.021(3) 0.022(3) -0.002(2) 0.009(2) -0.001(2)
C12 0.034(3) 0.036(3) 0.022(3) -0.007(2) 0.009(2) -0.003(3)
C13 0.043(4) 0.043(3) 0.031(3) -0.005(3) 0.019(3) -0.002(3)
C14 0.032(3) 0.054(4) 0.033(3) -0.005(3) 0.012(3) 0.005(3)
C15 0.027(3) 0.043(3) 0.032(3) -0.008(3) 0.007(2) 0.006(3)
C16 0.038(3) 0.051(4) 0.031(3) 0.007(3) 0.002(3) 0.015(3)
C17 0.046(4) 0.066(5) 0.026(3) 0.009(3) -0.001(3) 0.020(4)
C18 0.049(4) 0.068(5) 0.021(3) 0.006(3) 0.001(3) 0.015(3)
C19 0.038(3) 0.056(4) 0.020(3) 0.003(3) 0.006(2) 0.010(3)
C20 0.030(3) 0.032(3) 0.018(2) 0.000(2) 0.001(2) -0.002(2)
C21 0.031(3) 0.026(3) 0.016(2) -0.002(2) 0.005(2) 0.001(2)
C22 0.033(3) 0.037(3) 0.029(3) -0.014(2) -0.002(2) 0.002(3)
C23 0.048(4) 0.036(3) 0.031(3) -0.015(3) 0.001(3) 0.006(3)
C24 0.035(3) 0.031(3) 0.024(3) -0.004(2) 0.004(2) 0.007(2)
C25 0.030(3) 0.023(2) 0.016(2) 0.001(2) 0.005(2) 0.000(2)
C26 0.030(3) 0.026(3) 0.022(3) 0.000(2) 0.005(2) 0.002(2)
C27 0.039(3) 0.023(3) 0.041(3) -0.002(3) -0.001(3) 0.000(3)
C28 0.049(4) 0.026(3) 0.052(4) 0.003(3) 0.004(3) 0.008(3)
C29 0.039(3) 0.036(3) 0.042(4) 0.009(3) 0.007(3) 0.013(3)
C30 0.027(3) 0.041(3) 0.028(3) 0.003(2) 0.004(2) 0.007(3)
C31 0.089(8) 0.096(8) 0.103(9) 0.016(7) -0.021(7) -0.016(7)
Cl2 0.134(3) 0.095(2) 0.112(3) 0.0175(19) -0.012(2) -0.016(2)
Cl3 0.108(2) 0.157(4) 0.109(3) 0.053(2) -0.002(2) -0.017(2)
Cl4 0.122(3) 0.163(4) 0.120(3) 0.050(3) 0.000(2) 0.012(3)
O1 0.063(7) 0.041(6) 0.060(7) 0.006(5) 0.016(6) -0.002(5)
C32 0.44(6) 0.060(12) 0.093(18) 0.045(12) 0.18(3) 0.12(2)
C33 0.089(15) 0.091(15) 0.050(11) 0.005(11) 0.025(11) 0.000(12)
C34 0.12(2) 0.057(12) 0.085(17) -0.001(11) 0.019(16) 0.033(13)
C35 0.13(2) 0.075(14) 0.051(11) 0.002(9) 0.010(12) 0.013(13)

loop_
_atom_type_symbol
_atom_type_description
_atom_type_scat_dispersion_real
_atom_type_scat_dispersion_imag
_atom_type_scat_source
C C 0.0033 0.0016 'International Tables Vol C Tables 4.2.6.8 and 6.1.1.4'
H H 0.0000 0.0000 'International Tables Vol C Tables 4.2.6.8 and 6.1.1.4'
N N 0.0061 0.0033 'International Tables Vol C Tables 4.2.6.8 and 6.1.1.4'
O O 0.0106 0.0060 'International Tables Vol C Tables 4.2.6.8 and 6.1.1.4'
Cl Cl 0.1484 0.1585 'International Tables Vol C Tables 4.2.6.8 and 6.1.1.4'
Co Co 0.3494 0.9721 'International Tables Vol C Tables 4.2.6.8 and 6.1.1.4'

loop_
_geom_angle_atom_site_label_1
_geom_angle_atom_site_label_2
_geom_angle_atom_site_label_3
_geom_angle
_geom_angle_site_symmetry_1
_geom_angle_site_symmetry_3
_geom_angle_publ_flag
N10 Co1 N6 88.72(18) 2 . ?
N10 Co1 N5 90.50(18) 2 2 ?
N6 Co1 N5 171.47(19) . 2 ?
N10 Co1 N1 170.65(19) 2 . ?
N6 Co1 N1 91.55(18) . . ?
N5 Co1 N1 87.84(18) 2 . ?
N10 Co1 Co2 84.96(13) 2 . ?
N6 Co1 Co2 85.66(14) . . ?
N5 Co1 Co2 85.80(14) 2 . ?
N1 Co1 Co2 85.74(13) . . ?
N10 Co1 Cl1 96.00(14) 2 . ?
N6 Co1 Cl1 94.81(14) . . ?
N5 Co1 Cl1 93.72(14) 2 . ?
N1 Co1 Cl1 93.29(14) . . ?
Co2 Co1 Cl1 178.94(5) . . ?
N2 Co2 N4 89.72(19) . 2 ?
N2 Co2 N7 89.55(19) . . ?
N4 Co2 N7 177.96(19) 2 . ?
N2 Co2 N9 177.76(19) . 2 ?
N4 Co2 N9 90.94(18) 2 2 ?
N7 Co2 N9 89.72(18) . 2 ?
N2 Co2 Co3 88.10(14) . . ?
N4 Co2 Co3 89.95(13) 2 . ?
N7 Co2 Co3 88.13(13) . . ?
N9 Co2 Co3 89.76(14) 2 . ?
N2 Co2 Co1 90.38(14) . . ?
N4 Co2 Co1 90.67(13) 2 . ?
N7 Co2 Co1 91.24(13) . . ?
N9 Co2 Co1 91.75(14) 2 . ?
Co3 Co2 Co1 178.36(4) . . ?
N3 Co3 N3 89.4(3) 2 . ?
N3 Co3 N8 179.49(19) 2 . ?
N3 Co3 N8 90.93(18) . . ?
N3 Co3 N8 90.93(18) 2 2 ?
N3 Co3 N8 179.49(19) . 2 ?
N8 Co3 N8 88.7(3) . 2 ?
N3 Co3 Co2 89.20(13) 2 . ?
N3 Co3 Co2 90.83(13) . . ?
N8 Co3 Co2 90.44(13) . . ?
N8 Co3 Co2 89.54(13) 2 . ?
N3 Co3 Co2 90.83(13) 2 2 ?
N3 Co3 Co2 89.20(13) . 2 ?
N8 Co3 Co2 89.54(13) . 2 ?
N8 Co3 Co2 90.43(13) 2 2 ?
Co2 Co3 Co2 179.96(6) . 2 ?
C1 N1 C5 118.7(5) . . ?
C1 N1 Co1 120.7(4) . . ?
C5 N1 Co1 120.0(4) . . ?
C6 N2 C5 123.1(5) . . ?
C6 N2 Co2 120.8(4) . . ?
C5 N2 Co2 115.4(3) . . ?
C6 N3 C10 121.6(4) . . ?
C6 N3 Co3 118.3(3) . . ?
C10 N3 Co3 120.0(3) . . ?
C10 N4 C11 123.9(4) . . ?
C10 N4 Co2 118.1(3) . 2 ?
C11 N4 Co2 118.0(3) . 2 ?
C15 N5 C11 118.2(5) . . ?
C15 N5 Co1 120.9(4) . 2 ?
C11 N5 Co1 120.8(4) . 2 ?
C16 N6 C20 118.7(5) . . ?
C16 N6 Co1 120.2(4) . . ?
C20 N6 Co1 121.1(4) . . ?
C20 N7 C21 124.3(4) . . ?
C20 N7 Co2 116.9(4) . . ?
C21 N7 Co2 118.7(3) . . ?
C21 N8 C25 122.0(4) . . ?
C21 N8 Co3 118.2(3) . . ?
C25 N8 Co3 119.8(3) . . ?
C26 N9 C25 124.9(4) . . ?
C26 N9 Co2 115.8(4) . 2 ?
C25 N9 Co2 118.8(3) . 2 ?
C30 N10 C26 117.9(5) . . ?
C30 N10 Co1 120.3(4) . 2 ?
C26 N10 Co1 121.7(4) . 2 ?
N1 C1 C2 123.0(6) . . ?
C1 C2 C3 118.9(6) . . ?
C4 C3 C2 118.6(6) . . ?
C3 C4 C5 120.6(6) . . ?
N1 C5 N2 115.3(5) . . ?
N1 C5 C4 120.3(5) . . ?
N2 C5 C4 123.8(5) . . ?
N2 C6 N3 114.7(4) . . ?
N2 C6 C7 125.5(5) . . ?
N3 C6 C7 119.7(5) . . ?
C8 C7 C6 119.3(5) . . ?
C7 C8 C9 121.2(5) . . ?
C8 C9 C10 118.5(5) . . ?
N4 C10 N3 114.6(4) . . ?
N4 C10 C9 125.8(5) . . ?
N3 C10 C9 119.3(5) . . ?
N5 C11 N4 114.7(4) . . ?
N5 C11 C12 120.7(5) . . ?
N4 C11 C12 124.4(5) . . ?
C13 C12 C11 119.8(6) . . ?
C12 C13 C14 118.8(6) . . ?
C15 C14 C13 119.2(6) . . ?
N5 C15 C14 123.1(6) . . ?
N6 C16 C17 123.3(6) . . ?
C18 C17 C16 117.4(6) . . ?
C19 C18 C17 120.3(6) . . ?
C18 C19 C20 120.9(6) . . ?
N7 C20 N6 115.3(5) . . ?
N7 C20 C19 125.3(5) . . ?
N6 C20 C19 119.2(5) . . ?
N8 C21 N7 115.6(4) . . ?
N8 C21 C22 119.8(5) . . ?
N7 C21 C22 124.4(5) . . ?
C23 C22 C21 118.8(5) . . ?
C24 C23 C22 121.3(5) . . ?
C23 C24 C25 118.5(5) . . ?
N8 C25 N9 114.9(4) . . ?
N8 C25 C24 119.5(5) . . ?
N9 C25 C24 125.4(5) . . ?
N9 C26 N10 115.2(5) . . ?
N9 C26 C27 124.8(5) . . ?
N10 C26 C27 119.8(5) . . ?
C28 C27 C26 119.5(6) . . ?
C29 C28 C27 120.1(6) . . ?
C30 C29 C28 118.2(6) . . ?
N10 C30 C29 124.3(6) . . ?
Cl4 C31 Cl3 110.5(6) . . ?
Cl4 C31 Cl2 110.0(7) . . ?
Cl3 C31 Cl2 107.4(8) . . ?
C34 O1 C34 73(2) 2_454 . ?
C34 O1 C33 42.7(14) 2_454 . ?
C34 O1 C33 116(2) . . ?
C34 C33 O1 58.8(19) 2_454 . ?
C34 C33 C35 68(2) 2_454 2_454 ?
O1 C33 C35 125(2) . 2_454 ?
C34 C33 C32 166(3) 2_454 . ?
O1 C33 C32 108.4(16) . . ?
C35 C33 C32 121.5(18) 2_454 . ?
C33 C34 O1 79(3) 2_454 2_454 ?
C33 C34 O1 174(3) 2_454 . ?
O1 C34 O1 107(2) 2_454 . ?
C33 C34 C35 72(2) 2_454 . ?
O1 C34 C35 146(2) 2_454 . ?
O1 C34 C35 104(2) . . ?
C33 C34 C34 136(4) 2_454 2_454 ?
O1 C34 C34 57.6(17) 2_454 2_454 ?
O1 C34 C34 49.2(15) . 2_454 ?
C35 C34 C34 151(3) . 2_454 ?
C34 C35 C33 39.6(14) . 2_454 ?

loop_
_geom_bond_atom_site_label_1
_geom_bond_atom_site_label_2
_geom_bond_distance
_geom_bond_site_symmetry_2
_geom_bond_publ_flag
Co1 N10 1.980(5) 2 ?
Co1 N6 1.981(5) . ?
Co1 N5 1.982(5) 2 ?
Co1 N1 1.988(5) . ?
Co1 Co2 2.2819(10) . ?
Co1 Cl1 2.4452(15) . ?
Co2 N2 1.907(4) . ?
Co2 N4 1.912(4) 2 ?
Co2 N7 1.918(4) . ?
Co2 N9 1.919(4) 2 ?
Co2 Co3 2.2353(7) . ?
Co3 N3 1.930(4) 2 ?
Co3 N3 1.930(4) . ?
Co3 N8 1.930(4) . ?
Co3 N8 1.930(4) 2 ?
Co3 Co2 2.2354(7) 2 ?
N1 C1 1.350(7) . ?
N1 C5 1.363(7) . ?
N2 C6 1.365(7) . ?
N2 C5 1.372(7) . ?
N3 C6 1.366(7) . ?
N3 C10 1.375(7) . ?
N4 C10 1.369(7) . ?
N4 C11 1.372(7) . ?
N4 Co2 1.912(4) 2 ?
N5 C15 1.360(7) . ?
N5 C11 1.364(7) . ?
N5 Co1 1.982(5) 2 ?
N6 C16 1.354(8) . ?
N6 C20 1.369(7) . ?
N7 C20 1.363(7) . ?
N7 C21 1.364(7) . ?
N8 C21 1.356(7) . ?
N8 C25 1.365(7) . ?
N9 C26 1.364(7) . ?
N9 C25 1.380(7) . ?
N9 Co2 1.919(4) 2 ?
N10 C30 1.355(7) . ?
N10 C26 1.371(7) . ?
N10 Co1 1.980(5) 2 ?
C1 C2 1.381(9) . ?
C2 C3 1.399(10) . ?
C3 C4 1.370(9) . ?
C4 C5 1.411(8) . ?
C6 C7 1.403(8) . ?
C7 C8 1.370(9) . ?
C8 C9 1.400(9) . ?
C9 C10 1.405(7) . ?
C11 C12 1.404(8) . ?
C12 C13 1.385(8) . ?
C13 C14 1.387(9) . ?
C14 C15 1.367(9) . ?
C16 C17 1.387(9) . ?
C17 C18 1.383(10) . ?
C18 C19 1.356(9) . ?
C19 C20 1.404(8) . ?
C21 C22 1.397(7) . ?
C22 C23 1.384(9) . ?
C23 C24 1.383(9) . ?
C24 C25 1.406(7) . ?
C26 C27 1.421(8) . ?
C27 C28 1.380(9) . ?
C28 C29 1.377(10) . ?
C29 C30 1.368(9) . ?
C31 Cl4 1.692(13) . ?
C31 Cl3 1.780(13) . ?
C31 Cl2 1.786(13) . ?
O1 C34 1.26(3) 2_454 ?
O1 C34 1.40(3) . ?
O1 C33 1.44(2) . ?
C32 C33 1.70(4) . ?
C33 C34 1.00(3) 2_454 ?
C33 C35 1.49(3) 2_454 ?
C34 C33 1.00(3) 2_454 ?
C34 O1 1.26(3) 2_454 ?
C34 C35 1.45(3) . ?
C34 C34 1.59(5) 2_454 ?
C35 C33 1.49(3) 2_454 ?
